data_7159971
loop_
_publ_author_name
'Barlow, Sean R.'
'Tomkinson, David'
'Halcovitch, Nathan R.'
'Evans, Nicholas H.'

_publ_section_title
;
 Rapid synthesis of hydrogen bond templated handcuff rotaxanes.
;
_journal_issue 26
_journal_name_full 'Organic &amp; biomolecular chemistry'
_journal_page_first 5393
_journal_page_last 5400
_journal_paper_doi 10.1039/d4ob00672k
_journal_volume 22
_journal_year 2024
_chemical_absolute_configuration unk
_chemical_formula_moiety 'C74 H80 N6 O11'
_chemical_formula_sum 'C74 H80 N6 O11'
_chemical_formula_weight 1229.44
_space_group_crystal_system monoclinic
_space_group_IT_number 7
_space_group_name_Hall 'P -2yc'
_space_group_name_H-M_alt 'P 1 c 1'
_atom_sites_solution_hydrogens geom
_atom_sites_solution_primary dual
_audit_creation_date 2024-03-25
_audit_creation_method
;
Olex2 1.5
(compiled 2022.04.07 svn.rca3783a0 for OlexSys, GUI svn.r6498)
;
_audit_update_record
;
2024-03-25 deposited with the CCDC.	2024-06-06 downloaded from the CCDC.
;
_cell_angle_alpha 90
_cell_angle_beta 93.854(6)
_cell_angle_gamma 90
_cell_formula_units_Z 2
_cell_length_a 27.7031(18)
_cell_length_b 13.0253(10)
_cell_length_c 9.5007(5)
_cell_measurement_reflns_used 4785
_cell_measurement_temperature 100.01(10)
_cell_measurement_theta_max 71.8920
_cell_measurement_theta_min 4.7910
_cell_volume 3420.5(4)
_computing_cell_refinement 'CrysAlisPro 1.171.42.93a (Rigaku OD, 2023)'
_computing_data_collection 'CrysAlisPro 1.171.42.93a (Rigaku OD, 2023)'
_computing_data_reduction 'CrysAlisPro 1.171.42.93a (Rigaku OD, 2023)'
_computing_molecular_graphics 'Olex2 1.5 (Dolomanov et al., 2009)'
_computing_publication_material 'Olex2 1.5 (Dolomanov et al., 2009)'
_computing_structure_refinement 'SHELXL 2018/3 (Sheldrick, 2015)'
_computing_structure_solution 'SHELXT  (Sheldrick, 2015)'
_diffrn_ambient_environment N~2~
_diffrn_ambient_temperature 100.01(10)
_diffrn_detector 'CCD plate'
_diffrn_detector_area_resol_mean 5.2282
_diffrn_detector_type AtlasS2
_diffrn_measured_fraction_theta_full 0.998
_diffrn_measured_fraction_theta_max 0.979
_diffrn_measurement_details
;
List of Runs (angles in degrees, time in seconds):

  # Type    Start    End  Width  t~exp~   \w     \q     \k     \f   Frames
#--------------------------------------------------------------------------
  1  \w    -66.00  33.00   1.00   25.00    --  -41.68  37.00-120.00   99
  2  \w    -66.00  33.00   1.00   25.00    --  -41.68  37.00  90.00   99
  3  \w     27.00  96.00   1.00   25.00    --   41.68-125.00-180.00   69
  4  \w     27.00  96.00   1.00   25.00    --   41.68-125.00-150.00   69
  5  \w     76.00 178.00   1.00  100.00    --  104.41  30.00-150.00  102
  6  \w     31.00 109.00   1.00  100.00    --  104.41-111.00  90.00   78
  7  \w     39.00 130.00   1.00  100.00    --  104.41-149.00  33.00   91
  8  \w    104.00 178.00   1.00  100.00    --  104.41 111.00   0.00   74
  9  \w    104.00 178.00   1.00  100.00    --  104.41 111.00  60.00   74
 10  \w     31.00 130.00   1.00  100.00    --  104.41 -45.00 -90.00   99
 11  \w     31.00 130.00   1.00  100.00    --  104.41 -45.00  30.00   99
 12  \w   -116.00 -17.00   1.00   25.00    --  -41.68 -37.00  90.00   99
 13  \w   -115.00 -14.00   1.00   25.00    --  -41.68 -57.00  30.00  101
 14  \w   -115.00 -14.00   1.00   25.00    --  -41.68 -57.00 -60.00  101
;
_diffrn_measurement_device 'four-circle diffractometer'
_diffrn_measurement_device_type 'SuperNova, Dual, Cu at home/near, AtlasS2'
_diffrn_measurement_method '\w scans'
_diffrn_orient_matrix_type 'CrysAlisPro convention (1999,Acta A55,543-557)'
_diffrn_orient_matrix_UB_11 -0.0300674000
_diffrn_orient_matrix_UB_12 0.0984746000
_diffrn_orient_matrix_UB_13 0.0144463000
_diffrn_orient_matrix_UB_21 -0.0466786000
_diffrn_orient_matrix_UB_22 -0.0607262000
_diffrn_orient_matrix_UB_23 -0.0396906000
_diffrn_orient_matrix_UB_31 -0.0051729000
_diffrn_orient_matrix_UB_32 -0.0245538000
_diffrn_orient_matrix_UB_33 0.1568855000
_diffrn_radiation_monochromator mirror
_diffrn_radiation_probe x-ray
_diffrn_radiation_type 'Cu K\a'
_diffrn_radiation_wavelength 1.54184
_diffrn_reflns_av_unetI/netI 0.0577
_diffrn_reflns_Laue_measured_fraction_full 0.998
_diffrn_reflns_Laue_measured_fraction_max 0.979
_diffrn_reflns_limit_h_max 33
_diffrn_reflns_limit_h_min -34
_diffrn_reflns_limit_k_max 16
_diffrn_reflns_limit_k_min -16
_diffrn_reflns_limit_l_max 11
_diffrn_reflns_limit_l_min -11
_diffrn_reflns_number 8629
_diffrn_reflns_point_group_measured_fraction_full 0.527
_diffrn_reflns_point_group_measured_fraction_max 0.515
_diffrn_reflns_theta_full 67.684
_diffrn_reflns_theta_max 72.840
_diffrn_reflns_theta_min 3.751
_diffrn_source 'micro-focus sealed X-ray tube'
_diffrn_source_type 'SuperNova (Cu) X-ray Source'
_exptl_absorpt_coefficient_mu 0.648
_exptl_absorpt_correction_T_max 1.00000
_exptl_absorpt_correction_T_min 0.94780
_exptl_absorpt_correction_type multi-scan
_exptl_absorpt_process_details
;
CrysAlisPro 1.171.42.93a (Rigaku Oxford Diffraction, 2023)
Empirical absorption correction using spherical harmonics,
implemented in SCALE3 ABSPACK scaling algorithm.
;
_exptl_crystal_colour colourless
_exptl_crystal_colour_primary colourless
_exptl_crystal_density_diffrn 1.194
_exptl_crystal_description plate
_exptl_crystal_F_000 1308
_exptl_crystal_size_max 0.17
_exptl_crystal_size_mid 0.08
_exptl_crystal_size_min 0.03
_refine_diff_density_max 1.142
_refine_diff_density_min -0.440
_refine_diff_density_rms 0.105
_refine_ls_abs_structure_details
;
 Classical Flack method preferred over Parsons because s.u. lower.
;
_refine_ls_abs_structure_Flack 0.2(6)
_refine_ls_extinction_method none
_refine_ls_goodness_of_fit_ref 1.220
_refine_ls_hydrogen_treatment constr
_refine_ls_matrix_type full
_refine_ls_number_parameters 828
_refine_ls_number_reflns 8629
_refine_ls_number_restraints 187
_refine_ls_restrained_S_all 1.210
_refine_ls_R_factor_all 0.1300
_refine_ls_R_factor_gt 0.1052
_refine_ls_shift/su_max 0.000
_refine_ls_shift/su_mean 0.000
_refine_ls_structure_factor_coef Fsqd
_refine_ls_weighting_details 'w=1/[\s^2^(Fo^2^)+(0.2000P)^2^] where P=(Fo^2^+2Fc^2^)/3'
_refine_ls_weighting_scheme calc
_refine_ls_wR_factor_gt 0.3054
_refine_ls_wR_factor_ref 0.3275
_reflns_Friedel_coverage 0.052
_reflns_Friedel_fraction_full 0.055
_reflns_Friedel_fraction_max 0.051
_reflns_number_gt 6135
_reflns_number_total 8629
_reflns_threshold_expression 'I > 2\s(I)'
_twin_special_details
;
Component 2 rotated by -179.9952\% 
around [1.00 0.00 0.00] (reciprocal) or [0.98 -0.00 0.19] (direct)
;
_cod_data_source_file d4ob00672k2.cif
_cod_data_source_block ne157_twin1_hklf4
_cod_depositor_comments 'Adding full bibliography for 7159971.cif.'
_cod_database_code 7159971
_shelx_shelxl_version_number 2018/3
_chemical_oxdiff_formula 'C H N O'
_chemical_oxdiff_usercomment SB159-2
_shelx_space_group_comment
;
The symmetry employed for this shelxl refinement is uniquely defined
by the following loop, which should always be used as a source of
symmetry information in preference to the above space-group names.
They are only intended as comments.
;
_olex2_refinement_description
;
1. Twinned data refinement
 Scales: 0.549(3)
 0.451(3)
2. Fixed Uiso
 At 1.2 times of:
  All C(H) groups, All C(H,H) groups, All N(H) groups
 At 1.5 times of:
  All C(H,H,H) groups
3. Restrained distances
 O6-C40 \\sim O02L-C37 \\sim O1-C36 \\sim O1-C1
 with sigma of 0.02
 O6-C39 \\sim O6-C76 \\sim O6-C40 \\sim O02L-C38 \\sim O02L-C75
 with sigma of 0.02
 C36-C37 \\sim C02H-C37
 with sigma of 0.02
 C37-C02H \\sim C8A-C02H
 with sigma of 0.02
 O1-C36 \\sim O1-C02H
 with sigma of 0.02
 C36-C37 \\sim C36-C8A
 with sigma of 0.02
 O02L-C37 \\sim O02L-C8A
 with sigma of 0.02
 C8A-C02H \\sim C37-C36
 with sigma of 0.02
 O4-C22 \\sim O4-C23 \\sim O3-C16 \\sim O3-C15
 with sigma of 0.02
 C16-C17 \\sim C22-C21
 with sigma of 0.02
 O9-C55 \\sim O9-C54 \\sim O8-C61 \\sim O8-C62
 with sigma of 0.02
4. Uiso/Uaniso restraints and constraints
Uanis(C41) \\sim Ueq, Uanis(C45) \\sim Ueq, Uanis(C44) \\sim Ueq, Uanis(C8A)
\\sim Ueq, Uanis(C02H) \\sim Ueq, Uanis(C37) \\sim Ueq, Uanis(C36) \\sim Ueq,
Uanis(C3) \\sim Ueq, Uanis(C2) \\sim Ueq, Uanis(C5) \\sim Ueq, Uanis(C6) \\sim
Ueq, Uanis(C31) \\sim Ueq, Uanis(C7) \\sim Ueq, Uanis(C15) \\sim Ueq: with
sigma of 0.001 and sigma for terminal atoms of 0.002
Uanis(C12) \\sim Ueq, Uanis(C9) \\sim Ueq: with sigma of 0.001 and sigma for
terminal atoms of 0.002
Uanis(C8) \\sim Ueq, Uanis(C1) \\sim Ueq: with sigma of 0.001 and sigma for
terminal atoms of 0.002
Uanis(C4) \\sim Ueq, Uanis(C27) \\sim Ueq, Uanis(C30) \\sim Ueq: with sigma of
0.001 and sigma for terminal atoms of 0.002
Uanis(C02H) = Uanis(C39)
Uanis(C37) = Uanis(C75)
Uanis(C36) = Uanis(C76)
Uanis(C8A) = Uanis(C38)
Uanis(C36) = Uanis(C37)
Uanis(C02H) = Uanis(C8A)
5. Others
 Sof(C02H)=Sof(H02A)=Sof(H02B)=Sof(C8A)=Sof(H8AA)=Sof(H8AB)=Sof(C75)=Sof(H75A)=
 Sof(H75B)=Sof(C76)=Sof(H76A)=Sof(H76B)=1-FVAR(1)
 Sof(C36)=Sof(H36A)=Sof(H36B)=Sof(C37)=Sof(H37A)=Sof(H37B)=Sof(C38)=Sof(H38A)=
 Sof(H38B)=Sof(C39)=Sof(H39A)=Sof(H39B)=FVAR(1)
6.a Secondary CH2 refined with riding coordinates:
 C8(H8A,H8B), C15(H15A,H15B), C16(H16A,H16B), C22(H22A,H22B), C23(H23A,H23B),
 C30(H30A,H30B), C47(H47A,H47B), C54(H54A,H54B), C55(H55A,H55B), C61(H61A,H61B),
  C62(H62A,H62B), C69(H69A,H69B), C36(H36A,H36B), C37(H37A,H37B), C38(H38A,
 H38B), C39(H39A,H39B), C02H(H02A,H02B), C8A(H8AA,H8AB), C75(H75A,H75B),
 C76(H76A,H76B)
6.b Aromatic/amide H refined with riding coordinates:
 N1(H1), N2(H2), N4(H4), N5(H5), C2(H2A), C4(H4A), C6(H6), C10(H10), C11(H11),
 C13(H13), C14(H14), C18(H18), C20(H20), C25(H25), C26(H26), C28(H28), C29(H29),
  C41(H41), C43(H43), C45(H45), C49(H49), C50(H50), C52(H52), C53(H53),
 C57(H57), C59(H59), C64(H64), C65(H65), C67(H67), C68(H68)
6.c Idealised Me refined as rotating group:
 C33(H33A,H33B,H33C), C34(H34A,H34B,H34C), C35(H35A,H35B,H35C), C72(H72A,H72B,
 H72C), C73(H73A,H73B,H73C), C74(H74A,H74B,H74C)
;
_olex2_exptl_crystal_mounting_method 'mounted on a Mitegen loop using Paratone-N oil'
_olex2_submission_special_instructions 'No special instructions were received'
_oxdiff_exptl_absorpt_empirical_details
;
Empirical correction (ABSPACK) includes:
- Absorption correction using spherical harmonics
- Frame scaling
;
_oxdiff_exptl_absorpt_empirical_full_max 1.353
_oxdiff_exptl_absorpt_empirical_full_min 0.778
_oxdiff_twin_integration_method simultaneous
_oxdiff_twin_items 2

loop_
_space_group_symop_operation_xyz
'x, y, z'
'x, -y, z+1/2'

loop_
_atom_site_label
_atom_site_type_symbol
_atom_site_fract_x
_atom_site_fract_y
_atom_site_fract_z
_atom_site_U_iso_or_equiv
_atom_site_adp_type
_atom_site_occupancy
_atom_site_site_symmetry_order
_atom_site_calc_flag
_atom_site_refinement_flags_posn
_atom_site_refinement_flags_adp
_atom_site_refinement_flags_occupancy
_atom_site_disorder_assembly
_atom_site_disorder_group
O1 O 0.4736(3) 0.2267(8) 0.3964(10) 0.042(2) Uani 1 1 d D . . . .
O2 O 0.3899(4) 0.4362(8) -0.1143(9) 0.042(2) Uani 1 1 d . . . . .
O02L O 0.4992(5) 0.2453(11) 0.6869(12) 0.057(3) Uani 1 1 d D . . . .
O3 O 0.1483(4) 0.5417(7) -0.1238(12) 0.052(3) Uani 1 1 d D . . . .
O4 O 0.1188(4) 0.0121(7) -0.1444(11) 0.050(3) Uani 1 1 d D . . . .
O5 O 0.3647(4) 0.0552(7) -0.1046(9) 0.042(2) Uani 1 1 d . . . . .
O6 O 0.5219(3) 0.2641(9) 0.9793(11) 0.050(3) Uani 1 1 d D . . . .
O7 O 0.6103(4) 0.0613(8) 1.4898(10) 0.041(2) Uani 1 1 d . . . . .
O8 O 0.8545(4) -0.0435(9) 1.3440(15) 0.064(3) Uani 1 1 d D . . . .
O9 O 0.8813(4) 0.4937(8) 1.3029(14) 0.062(3) Uani 1 1 d D . . . .
O10 O 0.6301(5) 0.4457(10) 1.4777(11) 0.064(4) Uani 1 1 d . . . . .
N1 N 0.3598(4) -0.0219(8) 0.1070(10) 0.035(3) Uani 1 1 d . . . . .
H1 H 0.366264 -0.017235 0.198724 0.042 Uiso 1 1 calc R U . . .
N2 N 0.3923(4) 0.5154(7) 0.1005(10) 0.028(2) Uani 1 1 d . . . . .
H2 H 0.398655 0.509547 0.192104 0.033 Uiso 1 1 calc R U . . .
N3 N 0.1401(4) 0.2716(10) -0.0601(11) 0.036(3) Uani 1 1 d . . . . .
N4 N 0.6058(5) -0.0142(10) 1.2825(12) 0.047(3) Uani 1 1 d . . . . .
H4 H 0.597678 -0.009768 1.191558 0.057 Uiso 1 1 calc R U . . .
N5 N 0.6347(5) 0.5156(13) 1.2655(17) 0.062(4) Uani 1 1 d . . . . .
H5 H 0.632323 0.505217 1.173749 0.075 Uiso 1 1 calc R U . . .
N6 N 0.8596(4) 0.2278(11) 1.3874(12) 0.044(3) Uani 1 1 d . . . . .
C1 C 0.4439(4) 0.2329(10) 0.2774(12) 0.026(2) Uani 1 1 d D U . . .
C2 C 0.4362(4) 0.3252(10) 0.2120(13) 0.031(3) Uani 1 1 d . U . . .
H2A H 0.451591 0.385004 0.250667 0.037 Uiso 1 1 calc R U . . .
C3 C 0.4054(4) 0.3327(9) 0.0862(12) 0.025(2) Uani 1 1 d . U . . .
C4 C 0.3868(5) 0.2410(12) 0.0331(17) 0.042(3) Uani 1 1 d . U . . .
H4A H 0.367774 0.241284 -0.053909 0.050 Uiso 1 1 calc R U . . .
C5 C 0.3950(5) 0.1502(11) 0.1017(15) 0.037(3) Uani 1 1 d . U . . .
C6 C 0.4206(4) 0.1467(10) 0.2225(13) 0.031(3) Uani 1 1 d . U . . .
H6 H 0.423149 0.083800 0.273180 0.037 Uiso 1 1 calc R U . . .
C7 C 0.3951(4) 0.4339(11) 0.0170(12) 0.028(3) Uani 1 1 d . U . . .
C8 C 0.3783(4) 0.6164(10) 0.0373(12) 0.025(2) Uani 1 1 d . U . . .
H8A H 0.393202 0.625363 -0.053769 0.030 Uiso 1 1 calc R U . . .
H8B H 0.389572 0.672698 0.101329 0.030 Uiso 1 1 calc R U . . .
C9 C 0.3236(4) 0.6184(11) 0.0146(13) 0.028(3) Uani 1 1 d . U . . .
C10 C 0.2944(6) 0.6189(13) 0.1265(18) 0.050(4) Uani 1 1 d . . . . .
H10 H 0.308598 0.620368 0.220373 0.061 Uiso 1 1 calc R U . . .
C11 C 0.2447(5) 0.6175(13) 0.1030(18) 0.048(4) Uani 1 1 d . . . . .
H11 H 0.224579 0.608732 0.179328 0.057 Uiso 1 1 calc R U . . .
C12 C 0.2248(5) 0.6288(12) -0.0313(15) 0.039(3) Uani 1 1 d . U . . .
C13 C 0.2514(5) 0.6300(11) -0.1435(17) 0.043(4) Uani 1 1 d . . . . .
H13 H 0.236235 0.635555 -0.235929 0.051 Uiso 1 1 calc R U . . .
C14 C 0.3026(6) 0.6227(13) -0.123(2) 0.057(5) Uani 1 1 d . . . . .
H14 H 0.322101 0.620825 -0.201418 0.068 Uiso 1 1 calc R U . . .
C15 C 0.1699(6) 0.6341(13) -0.0524(18) 0.053(4) Uani 1 1 d D U . . .
H15A H 0.156318 0.641954 0.040729 0.064 Uiso 1 1 calc R U . . .
H15B H 0.160794 0.695604 -0.109268 0.064 Uiso 1 1 calc R U . . .
C16 C 0.1547(7) 0.4492(12) -0.035(2) 0.073(7) Uani 1 1 d D . . . .
H16A H 0.189249 0.429745 -0.023768 0.087 Uiso 1 1 calc R U . . .
H16B H 0.142828 0.461691 0.059352 0.087 Uiso 1 1 calc R U . . .
C17 C 0.1266(4) 0.3683(10) -0.1077(14) 0.035(3) Uani 1 1 d D . . . .
C18 C 0.0884(5) 0.3857(10) -0.2079(16) 0.039(3) Uani 1 1 d . . . . .
H18 H 0.079536 0.452847 -0.239162 0.047 Uiso 1 1 calc R U . . .
C19 C 0.0634(4) 0.2966(11) -0.2605(16) 0.040(3) Uani 1 1 d . . . . .
C20 C 0.0773(4) 0.2012(11) -0.2118(13) 0.034(3) Uani 1 1 d . . . . .
H20 H 0.060583 0.141380 -0.244991 0.041 Uiso 1 1 calc R U . . .
C21 C 0.1171(5) 0.1942(10) -0.1113(13) 0.035(3) Uani 1 1 d D . . . .
C22 C 0.1353(5) 0.0968(11) -0.0517(13) 0.036(3) Uani 1 1 d D . . . .
H22A H 0.123334 0.086755 0.043179 0.043 Uiso 1 1 calc R U . . .
H22B H 0.171110 0.098020 -0.042068 0.043 Uiso 1 1 calc R U . . .
C23 C 0.1325(6) -0.0911(11) -0.083(2) 0.052(4) Uani 1 1 d D . . . .
H23A H 0.122389 -0.145919 -0.151187 0.062 Uiso 1 1 calc R U . . .
H23B H 0.115829 -0.102513 0.004461 0.062 Uiso 1 1 calc R U . . .
C24 C 0.1867(7) -0.0948(13) -0.0515(17) 0.051(4) Uani 1 1 d . . . . .
C25 C 0.2159(6) -0.1014(13) -0.152(2) 0.056(4) Uani 1 1 d . . . . .
H25 H 0.202467 -0.101056 -0.246216 0.067 Uiso 1 1 calc R U . . .
C26 C 0.2649(5) -0.1090(12) -0.1288(14) 0.042(3) Uani 1 1 d . . . . .
H26 H 0.284808 -0.111235 -0.206307 0.050 Uiso 1 1 calc R U . . .
C27 C 0.2860(4) -0.1136(10) 0.0123(13) 0.028(2) Uani 1 1 d . U . . .
C28 C 0.2544(6) -0.1079(12) 0.1214(15) 0.045(4) Uani 1 1 d . . . . .
H28 H 0.266014 -0.108383 0.217820 0.054 Uiso 1 1 calc R U . . .
C29 C 0.2047(5) -0.1014(12) 0.081(2) 0.054(5) Uani 1 1 d . . . . .
H29 H 0.182690 -0.101876 0.153350 0.065 Uiso 1 1 calc R U . . .
C30 C 0.3389(5) -0.1139(12) 0.0499(15) 0.036(3) Uani 1 1 d . U . . .
H30A H 0.345972 -0.169661 0.119049 0.043 Uiso 1 1 calc R U . . .
H30B H 0.355555 -0.131376 -0.035974 0.043 Uiso 1 1 calc R U . . .
C31 C 0.3697(4) 0.0565(9) 0.0266(12) 0.021(2) Uani 1 1 d . U . . .
C32 C 0.0190(5) 0.3187(11) -0.3678(17) 0.043(3) Uani 1 1 d . . . . .
C33 C -0.0144(6) 0.3932(15) -0.306(2) 0.062(5) Uani 1 1 d . . . . .
H33A H -0.026321 0.364356 -0.219783 0.093 Uiso 1 1 calc R U . . .
H33B H -0.041769 0.406974 -0.374269 0.093 Uiso 1 1 calc R U . . .
H33C H 0.002940 0.457377 -0.283778 0.093 Uiso 1 1 calc R U . . .
C34 C 0.0393(6) 0.3622(15) -0.5041(14) 0.055(4) Uani 1 1 d . . . . .
H34A H 0.056688 0.426406 -0.482060 0.082 Uiso 1 1 calc R U . . .
H34B H 0.012600 0.375415 -0.574569 0.082 Uiso 1 1 calc R U . . .
H34C H 0.061595 0.312211 -0.541584 0.082 Uiso 1 1 calc R U . . .
C35 C -0.0071(7) 0.2160(13) -0.403(3) 0.080(7) Uani 1 1 d . . . . .
H35A H 0.015673 0.167438 -0.440579 0.120 Uiso 1 1 calc R U . . .
H35B H -0.034144 0.227896 -0.472658 0.120 Uiso 1 1 calc R U . . .
H35C H -0.019477 0.187576 -0.316496 0.120 Uiso 1 1 calc R U . . .
C40 C 0.5522(5) 0.2601(12) 1.0998(11) 0.038(3) Uani 1 1 d D . . . .
C41 C 0.5728(5) 0.3583(12) 1.1539(16) 0.043(3) Uani 1 1 d . U . . .
H41 H 0.564950 0.422167 1.109750 0.052 Uiso 1 1 calc R U . . .
C42 C 0.6052(5) 0.3512(11) 1.2769(11) 0.035(3) Uani 1 1 d . . . . .
C43 C 0.6126(5) 0.2550(10) 1.3473(11) 0.027(3) Uani 1 1 d . . . . .
H43 H 0.631798 0.251037 1.433808 0.032 Uiso 1 1 calc R U . . .
C44 C 0.5907(5) 0.1645(12) 1.2856(16) 0.040(3) Uani 1 1 d . U . . .
C45 C 0.5617(4) 0.1681(10) 1.1602(13) 0.031(3) Uani 1 1 d . U . . .
H45 H 0.548906 0.106870 1.118022 0.037 Uiso 1 1 calc R U . . .
C46 C 0.6181(8) 0.4405(15) 1.3502(15) 0.062(5) Uani 1 1 d . . . . .
C47 C 0.6576(5) 0.6180(12) 1.3205(18) 0.046(3) Uani 1 1 d . . . . .
H47A H 0.647297 0.632668 1.416196 0.055 Uiso 1 1 calc R U . . .
H47B H 0.646484 0.675071 1.257501 0.055 Uiso 1 1 calc R U . . .
C48 C 0.7156(7) 0.6091(11) 1.3248(17) 0.054(4) Uani 1 1 d . . . . .
C49 C 0.7362(8) 0.6264(15) 1.2104(17) 0.065(5) Uani 1 1 d . . . . .
H49 H 0.718368 0.642854 1.124350 0.078 Uiso 1 1 calc R U . . .
C50 C 0.7887(7) 0.6190(15) 1.222(2) 0.062(5) Uani 1 1 d . . . . .
H50 H 0.806167 0.623709 1.139087 0.074 Uiso 1 1 calc R U . . .
C51 C 0.8130(5) 0.6053(12) 1.351(2) 0.056(5) Uani 1 1 d . . . . .
C52 C 0.7874(7) 0.5948(17) 1.466(3) 0.074(6) Uani 1 1 d . . . . .
H52 H 0.804080 0.585057 1.556174 0.089 Uiso 1 1 calc R U . . .
C53 C 0.7363(6) 0.5979(12) 1.4559(15) 0.046(4) Uani 1 1 d . . . . .
H53 H 0.717824 0.592521 1.536155 0.055 Uiso 1 1 calc R U . . .
C54 C 0.8681(5) 0.5855(13) 1.362(2) 0.069(6) Uani 1 1 d D . . . .
H54A H 0.884424 0.642252 1.314535 0.083 Uiso 1 1 calc R U . . .
H54B H 0.879780 0.586098 1.462618 0.083 Uiso 1 1 calc R U . . .
C55 C 0.8671(7) 0.4156(13) 1.385(2) 0.064(5) Uani 1 1 d D . . . .
H55A H 0.831414 0.416248 1.385017 0.076 Uiso 1 1 calc R U . . .
H55B H 0.880299 0.427580 1.483082 0.076 Uiso 1 1 calc R U . . .
C56 C 0.8835(5) 0.3089(12) 1.3375(16) 0.041(3) Uani 1 1 d . . . . .
C57 C 0.9205(5) 0.2976(12) 1.2456(14) 0.040(3) Uani 1 1 d . . . . .
H57 H 0.934076 0.356036 1.203299 0.048 Uiso 1 1 calc R U . . .
C58 C 0.9368(5) 0.2004(13) 1.2173(15) 0.045(3) Uani 1 1 d . . . . .
C59 C 0.9103(5) 0.1194(11) 1.2712(14) 0.040(3) Uani 1 1 d . . . . .
H59 H 0.918173 0.051000 1.246640 0.048 Uiso 1 1 calc R U . . .
C60 C 0.8740(4) 0.1353(12) 1.3566(16) 0.041(3) Uani 1 1 d . . . . .
C61 C 0.8459(6) 0.0460(12) 1.4134(14) 0.044(4) Uani 1 1 d D . . . .
H61A H 0.855127 0.037154 1.515146 0.053 Uiso 1 1 calc R U . . .
H61B H 0.810865 0.061625 1.403048 0.053 Uiso 1 1 calc R U . . .
C62 C 0.8342(6) -0.1264(13) 1.411(3) 0.091(9) Uani 1 1 d D . . . .
H62A H 0.845109 -0.126517 1.512703 0.109 Uiso 1 1 calc R U . . .
H62B H 0.844587 -0.191618 1.369177 0.109 Uiso 1 1 calc R U . . .
C63 C 0.7791(6) -0.1174(15) 1.394(2) 0.055(5) Uani 1 1 d . . . . .
C64 C 0.7486(7) -0.1302(16) 1.509(2) 0.076(7) Uani 1 1 d . . . . .
H64 H 0.763555 -0.139083 1.600598 0.091 Uiso 1 1 calc R U . . .
C65 C 0.6982(6) -0.1305(14) 1.4935(18) 0.052(4) Uani 1 1 d . . . . .
H65 H 0.679569 -0.139116 1.573073 0.062 Uiso 1 1 calc R U . . .
C66 C 0.6761(8) -0.1181(13) 1.3606(15) 0.052(5) Uani 1 1 d . . . . .
C67 C 0.7038(6) -0.1043(14) 1.245(2) 0.058(5) Uani 1 1 d . . . . .
H67 H 0.686902 -0.093178 1.156136 0.070 Uiso 1 1 calc R U . . .
C68 C 0.7545(7) -0.1053(14) 1.249(2) 0.061(5) Uani 1 1 d . . . . .
H68 H 0.771863 -0.098799 1.166978 0.073 Uiso 1 1 calc R U . . .
C69 C 0.6222(6) -0.1110(13) 1.337(2) 0.062(5) Uani 1 1 d . . . . .
H69A H 0.610827 -0.165674 1.270396 0.074 Uiso 1 1 calc R U . . .
H69B H 0.607542 -0.123668 1.427603 0.074 Uiso 1 1 calc R U . . .
C70 C 0.6021(6) 0.0709(14) 1.3613(14) 0.045(4) Uani 1 1 d . . . . .
C71 C 0.9792(6) 0.1817(14) 1.1279(16) 0.054(4) Uani 1 1 d . . . . .
C72 C 1.0075(7) 0.2824(15) 1.096(2) 0.063(5) Uani 1 1 d . . . . .
H72A H 1.035261 0.265467 1.041964 0.094 Uiso 1 1 calc R U . . .
H72B H 1.018809 0.315153 1.185171 0.094 Uiso 1 1 calc R U . . .
H72C H 0.985973 0.329589 1.041419 0.094 Uiso 1 1 calc R U . . .
C73 C 0.9608(7) 0.129(2) 0.991(2) 0.093(9) Uani 1 1 d . . . . .
H73A H 0.940537 0.176554 0.933800 0.139 Uiso 1 1 calc R U . . .
H73B H 0.941687 0.068333 1.013704 0.139 Uiso 1 1 calc R U . . .
H73C H 0.988384 0.107438 0.938938 0.139 Uiso 1 1 calc R U . . .
C74 C 1.0166(5) 0.1108(15) 1.198(2) 0.062(5) Uani 1 1 d . . . . .
H74A H 1.002289 0.042788 1.209561 0.093 Uiso 1 1 calc R U . . .
H74B H 1.027659 0.138448 1.290203 0.093 Uiso 1 1 calc R U . . .
H74C H 1.044124 0.105056 1.138565 0.093 Uiso 1 1 calc R U . . .
C36 C 0.4796(11) 0.1405(19) 0.476(3) 0.055(4) Uani 0.507(10) 1 d D U P A 1
H36A H 0.496299 0.088032 0.421475 0.066 Uiso 0.507(10) 1 calc R U P A 1
H36B H 0.447403 0.113010 0.495191 0.066 Uiso 0.507(10) 1 calc R U P A 1
C37 C 0.5077(11) 0.158(2) 0.611(3) 0.055(4) Uani 0.507(10) 1 d D U P A 1
H37A H 0.502473 0.098646 0.672224 0.066 Uiso 0.507(10) 1 calc R U P A 1
H37B H 0.542337 0.158471 0.591272 0.066 Uiso 0.507(10) 1 calc R U P A 1
C38 C 0.4802(8) 0.3174(18) 0.775(3) 0.035(3) Uani 0.507(10) 1 d D . P A 1
H38A H 0.451293 0.288441 0.816139 0.042 Uiso 0.507(10) 1 calc R U P A 1
H38B H 0.469848 0.378677 0.718718 0.042 Uiso 0.507(10) 1 calc R U P A 1
C39 C 0.5197(9) 0.3512(16) 0.901(3) 0.035(3) Uani 0.507(10) 1 d D . P A 1
H39A H 0.551436 0.367876 0.863998 0.042 Uiso 0.507(10) 1 calc R U P A 1
H39B H 0.508352 0.410457 0.954703 0.042 Uiso 0.507(10) 1 calc R U P A 1
C02H C 0.5015(8) 0.3049(17) 0.454(3) 0.035(3) Uani 0.493(10) 1 d D U P A 2
H02A H 0.480497 0.362939 0.477543 0.042 Uiso 0.493(10) 1 calc R U P A 2
H02B H 0.523818 0.329409 0.383787 0.042 Uiso 0.493(10) 1 calc R U P A 2
C8A C 0.5299(8) 0.270(2) 0.583(2) 0.035(3) Uani 0.493(10) 1 d D U P A 2
H8AA H 0.549356 0.208939 0.560440 0.042 Uiso 0.493(10) 1 calc R U P A 2
H8AB H 0.552407 0.324908 0.616925 0.042 Uiso 0.493(10) 1 calc R U P A 2
C75 C 0.4695(11) 0.204(3) 0.785(3) 0.055(4) Uani 0.493(10) 1 d D . P A 2
H75A H 0.453517 0.141247 0.747297 0.066 Uiso 0.493(10) 1 calc R U P A 2
H75B H 0.444209 0.254469 0.806715 0.066 Uiso 0.493(10) 1 calc R U P A 2
C76 C 0.5007(12) 0.180(2) 0.918(4) 0.055(4) Uani 0.493(10) 1 d D . P A 2
H76A H 0.480569 0.145494 0.986138 0.066 Uiso 0.493(10) 1 calc R U P A 2
H76B H 0.526297 0.130557 0.893952 0.066 Uiso 0.493(10) 1 calc R U P A 2

loop_
_atom_site_aniso_label
_atom_site_aniso_U_11
_atom_site_aniso_U_22
_atom_site_aniso_U_33
_atom_site_aniso_U_23
_atom_site_aniso_U_13
_atom_site_aniso_U_12
O1 0.042(5) 0.056(7) 0.027(5) -0.001(5) 0.002(4) -0.008(5)
O2 0.069(6) 0.036(5) 0.023(4) -0.002(4) 0.027(5) -0.021(5)
O02L 0.073(6) 0.077(8) 0.022(4) 0.007(4) 0.005(4) -0.012(5)
O3 0.048(5) 0.027(5) 0.078(8) -0.008(5) -0.025(5) -0.003(4)
O4 0.061(6) 0.026(5) 0.059(6) 0.004(5) -0.018(5) 0.010(4)
O5 0.070(6) 0.029(5) 0.026(5) -0.008(4) 0.009(5) -0.014(5)
O6 0.039(5) 0.078(8) 0.032(5) -0.005(5) -0.009(4) 0.012(5)
O7 0.059(6) 0.046(6) 0.017(4) 0.002(4) -0.012(4) 0.010(5)
O8 0.048(6) 0.047(7) 0.096(9) -0.011(7) 0.004(6) -0.002(5)
O9 0.042(5) 0.028(5) 0.119(10) 0.005(6) 0.027(6) 0.008(4)
O10 0.119(11) 0.057(8) 0.019(5) -0.001(5) 0.015(6) -0.024(7)
N1 0.066(7) 0.023(6) 0.015(5) 0.005(4) -0.003(5) -0.022(5)
N2 0.047(6) 0.011(5) 0.025(5) 0.002(4) -0.007(4) 0.006(4)
N3 0.041(6) 0.044(7) 0.024(5) 0.008(5) 0.008(4) -0.016(5)
N4 0.069(8) 0.049(8) 0.026(6) -0.012(6) 0.011(5) -0.022(6)
N5 0.044(7) 0.073(11) 0.069(10) 0.004(8) -0.003(6) 0.009(7)
N6 0.038(6) 0.062(9) 0.033(6) 0.002(6) 0.005(5) 0.029(6)
C1 0.027(3) 0.027(3) 0.026(3) 0.0000(12) 0.0018(12) 0.0000(12)
C2 0.031(3) 0.031(3) 0.030(3) -0.0006(12) 0.0018(12) -0.0007(12)
C3 0.025(3) 0.025(3) 0.025(3) -0.0004(12) 0.0020(12) -0.0003(12)
C4 0.042(3) 0.042(4) 0.042(3) -0.0004(12) 0.0026(12) -0.0005(12)
C5 0.037(3) 0.037(3) 0.037(3) 0.0001(12) 0.0029(12) 0.0002(12)
C6 0.031(3) 0.031(3) 0.030(3) 0.0002(12) 0.0024(12) 0.0004(12)
C7 0.028(3) 0.027(3) 0.027(3) 0.0001(12) 0.0025(12) -0.0003(12)
C8 0.025(3) 0.025(3) 0.025(3) 0.0001(12) 0.0019(12) 0.0006(12)
C9 0.029(3) 0.028(3) 0.028(3) -0.0002(12) 0.0015(12) 0.0000(12)
C10 0.071(10) 0.043(9) 0.039(8) -0.017(7) 0.014(8) -0.011(7)
C11 0.047(8) 0.052(10) 0.046(9) -0.006(7) 0.019(7) -0.005(7)
C12 0.039(3) 0.039(3) 0.040(3) -0.0008(12) 0.0024(12) 0.0001(12)
C13 0.042(7) 0.035(8) 0.049(9) -0.027(7) -0.015(6) 0.013(6)
C14 0.047(8) 0.044(10) 0.078(13) 0.019(9) -0.012(9) -0.006(7)
C15 0.053(4) 0.053(4) 0.053(4) -0.0003(12) 0.0031(12) -0.0002(12)
C16 0.055(10) 0.058(12) 0.101(16) -0.039(11) -0.018(9) 0.032(9)
C17 0.042(6) 0.029(7) 0.031(6) -0.009(5) -0.010(5) -0.001(5)
C18 0.043(7) 0.015(6) 0.059(9) -0.002(5) -0.005(6) 0.007(5)
C19 0.032(6) 0.034(8) 0.052(8) 0.007(6) -0.011(6) 0.007(5)
C20 0.033(6) 0.036(7) 0.034(7) -0.010(5) 0.008(5) -0.004(5)
C21 0.044(6) 0.037(7) 0.023(6) -0.013(5) 0.001(5) -0.005(5)
C22 0.040(7) 0.041(8) 0.028(7) -0.002(5) 0.006(5) -0.010(6)
C23 0.057(9) 0.026(7) 0.071(11) 0.011(7) -0.005(8) 0.015(6)
C24 0.073(11) 0.035(8) 0.040(9) 0.019(7) -0.023(8) 0.008(7)
C25 0.058(9) 0.045(10) 0.061(11) 0.020(8) -0.017(9) 0.012(7)
C26 0.050(8) 0.049(9) 0.024(7) 0.006(6) -0.009(6) 0.000(6)
C27 0.028(3) 0.027(3) 0.027(3) -0.0002(12) 0.0017(12) -0.0001(12)
C28 0.071(9) 0.045(9) 0.019(6) -0.004(6) -0.002(6) 0.017(7)
C29 0.026(6) 0.033(8) 0.103(15) -0.003(9) 0.002(8) -0.006(5)
C30 0.036(3) 0.036(3) 0.036(3) 0.0002(12) 0.0029(12) 0.0003(12)
C31 0.022(2) 0.021(2) 0.021(2) -0.0004(12) 0.0021(12) -0.0001(12)
C32 0.039(6) 0.026(7) 0.061(10) 0.003(6) -0.011(6) -0.002(5)
C33 0.050(8) 0.073(13) 0.060(11) -0.003(9) -0.013(8) 0.016(8)
C34 0.059(9) 0.083(13) 0.021(6) -0.001(7) -0.003(6) -0.007(8)
C35 0.076(11) 0.035(9) 0.119(18) 0.019(10) -0.071(12) -0.009(8)
C40 0.048(7) 0.058(9) 0.008(5) -0.001(5) -0.002(5) 0.001(6)
C41 0.044(3) 0.043(3) 0.043(3) 0.0001(12) 0.0029(12) 0.0002(12)
C42 0.054(7) 0.042(8) 0.007(5) -0.010(5) 0.000(5) -0.007(6)
C43 0.041(6) 0.032(7) 0.007(5) 0.007(4) 0.003(4) -0.002(5)
C44 0.041(3) 0.040(3) 0.040(3) 0.0003(12) 0.0028(12) -0.0003(12)
C45 0.031(3) 0.031(3) 0.030(3) -0.0007(12) 0.0021(12) -0.0004(12)
C46 0.108(15) 0.061(11) 0.017(6) 0.013(6) -0.002(8) -0.017(10)
C47 0.050(8) 0.042(8) 0.045(8) 0.010(7) -0.004(7) 0.000(6)
C48 0.097(12) 0.027(7) 0.039(8) -0.020(6) 0.008(8) 0.000(7)
C49 0.092(13) 0.074(13) 0.029(8) 0.021(8) 0.007(8) -0.019(10)
C50 0.065(10) 0.058(12) 0.065(12) 0.001(9) 0.010(9) -0.011(9)
C51 0.030(6) 0.032(8) 0.107(14) 0.019(9) 0.013(8) -0.014(6)
C52 0.069(11) 0.071(14) 0.083(14) -0.028(12) 0.016(11) -0.024(10)
C53 0.051(8) 0.054(10) 0.033(7) 0.023(7) 0.005(6) 0.009(7)
C54 0.031(7) 0.066(12) 0.113(16) -0.040(12) 0.019(9) -0.023(7)
C55 0.068(11) 0.035(9) 0.090(14) 0.003(9) 0.020(10) 0.023(8)
C56 0.036(6) 0.042(8) 0.045(8) -0.005(6) 0.009(6) 0.001(6)
C57 0.042(7) 0.050(9) 0.027(6) -0.004(6) -0.004(5) -0.001(6)
C58 0.039(7) 0.058(10) 0.036(7) -0.001(7) 0.002(6) -0.011(6)
C59 0.047(7) 0.038(8) 0.035(7) -0.005(6) 0.000(6) -0.005(6)
C60 0.025(5) 0.050(9) 0.047(8) 0.004(7) -0.001(6) -0.005(5)
C61 0.050(8) 0.054(10) 0.027(7) -0.005(6) 0.004(6) -0.028(8)
C62 0.043(9) 0.026(8) 0.20(3) 0.027(11) -0.050(12) -0.006(6)
C63 0.036(7) 0.054(11) 0.075(12) 0.021(8) -0.007(7) -0.008(7)
C64 0.083(12) 0.063(12) 0.078(14) 0.048(11) -0.019(11) -0.034(10)
C65 0.054(9) 0.058(11) 0.042(9) -0.010(8) -0.016(7) 0.005(7)
C66 0.104(13) 0.032(8) 0.021(6) -0.001(5) 0.006(7) -0.006(8)
C67 0.055(9) 0.050(10) 0.066(11) 0.016(8) -0.017(9) -0.006(8)
C68 0.084(12) 0.049(10) 0.048(10) 0.008(8) -0.004(9) -0.023(9)
C69 0.071(11) 0.039(9) 0.071(12) -0.010(8) -0.031(9) -0.025(8)
C70 0.052(8) 0.054(10) 0.027(7) 0.003(6) -0.008(6) -0.012(7)
C71 0.067(9) 0.062(11) 0.037(8) -0.002(7) 0.022(7) 0.004(8)
C72 0.070(10) 0.061(12) 0.056(10) 0.008(9) -0.009(8) -0.020(9)
C73 0.055(10) 0.15(2) 0.072(14) -0.077(15) 0.024(10) -0.013(11)
C74 0.043(8) 0.070(13) 0.075(13) -0.011(10) 0.009(8) 0.015(8)
C36 0.055(4) 0.055(4) 0.055(4) -0.0002(9) 0.0035(9) 0.0000(9)
C37 0.055(4) 0.055(4) 0.055(4) -0.0002(9) 0.0035(9) 0.0000(9)
C38 0.035(3) 0.035(3) 0.035(3) -0.0001(8) 0.0023(9) 0.0001(8)
C39 0.035(3) 0.035(3) 0.035(3) -0.0001(8) 0.0023(9) 0.0001(8)
C02H 0.035(3) 0.035(3) 0.035(3) -0.0001(8) 0.0023(9) 0.0001(8)
C8A 0.035(3) 0.035(3) 0.035(3) -0.0001(8) 0.0023(9) 0.0001(8)
C75 0.055(4) 0.055(4) 0.055(4) -0.0002(9) 0.0035(9) 0.0000(9)
C76 0.055(4) 0.055(4) 0.055(4) -0.0002(9) 0.0035(9) 0.0000(9)

loop_
_atom_type_symbol
_atom_type_description
_atom_type_scat_dispersion_real
_atom_type_scat_dispersion_imag
_atom_type_scat_source
C C 0.0181 0.0091 'International Tables Vol C Tables 4.2.6.8 and 6.1.1.4'
H H 0.0000 0.0000 'International Tables Vol C Tables 4.2.6.8 and 6.1.1.4'
N N 0.0311 0.0180 'International Tables Vol C Tables 4.2.6.8 and 6.1.1.4'
O O 0.0492 0.0322 'International Tables Vol C Tables 4.2.6.8 and 6.1.1.4'

loop_
_geom_angle_atom_site_label_1
_geom_angle_atom_site_label_2
_geom_angle_atom_site_label_3
_geom_angle
_geom_angle_site_symmetry_1
_geom_angle_site_symmetry_3
_geom_angle_publ_flag
C1 O1 C36 123.9(15) . . ?
C1 O1 C02H 125.7(14) . . ?
C37 O02L C38 164(2) . . ?
C8A O02L C75 171(2) . . ?
C16 O3 C15 111.8(12) . . ?
C22 O4 C23 112.4(11) . . ?
C39 O6 C40 119.4(15) . . ?
C76 O6 C40 123.2(19) . . ?
C61 O8 C62 110.5(15) . . ?
C55 O9 C54 108.8(14) . . ?
C30 N1 H1 119.1 . . ?
C31 N1 H1 119.1 . . ?
C31 N1 C30 121.9(10) . . ?
C7 N2 H2 120.4 . . ?
C7 N2 C8 119.3(10) . . ?
C8 N2 H2 120.4 . . ?
C21 N3 C17 118.6(12) . . ?
C69 N4 H4 118.0 . . ?
C70 N4 H4 118.0 . . ?
C70 N4 C69 124.1(13) . . ?
C46 N5 H5 117.9 . . ?
C46 N5 C47 124.3(15) . . ?
C47 N5 H5 117.9 . . ?
C60 N6 C56 118.5(12) . . ?
O1 C1 C2 120.0(11) . . ?
O1 C1 C6 120.6(11) . . ?
C2 C1 C6 119.4(11) . . ?
C1 C2 H2A 119.7 . . ?
C1 C2 C3 120.6(12) . . ?
C3 C2 H2A 119.7 . . ?
C2 C3 C7 121.1(11) . . ?
C4 C3 C2 115.7(12) . . ?
C4 C3 C7 123.2(12) . . ?
C3 C4 H4A 119.0 . . ?
C5 C4 C3 121.9(14) . . ?
C5 C4 H4A 119.0 . . ?
C4 C5 C31 113.9(12) . . ?
C6 C5 C4 120.9(14) . . ?
C6 C5 C31 125.1(13) . . ?
C1 C6 H6 119.5 . . ?
C5 C6 C1 121.0(13) . . ?
C5 C6 H6 119.5 . . ?
O2 C7 N2 124.8(13) . . ?
O2 C7 C3 117.9(12) . . ?
N2 C7 C3 117.3(10) . . ?
N2 C8 H8A 110.2 . . ?
N2 C8 H8B 110.2 . . ?
N2 C8 C9 107.6(10) . . ?
H8A C8 H8B 108.5 . . ?
C9 C8 H8A 110.2 . . ?
C9 C8 H8B 110.2 . . ?
C10 C9 C8 121.5(12) . . ?
C10 C9 C14 119.5(14) . . ?
C14 C9 C8 118.9(12) . . ?
C9 C10 H10 119.8 . . ?
C9 C10 C11 120.4(15) . . ?
C11 C10 H10 119.8 . . ?
C10 C11 H11 120.5 . . ?
C12 C11 C10 119.0(15) . . ?
C12 C11 H11 120.5 . . ?
C11 C12 C15 117.6(14) . . ?
C13 C12 C11 122.7(14) . . ?
C13 C12 C15 119.6(13) . . ?
C12 C13 H13 120.4 . . ?
C12 C13 C14 119.2(16) . . ?
C14 C13 H13 120.4 . . ?
C9 C14 C13 118.7(18) . . ?
C9 C14 H14 120.6 . . ?
C13 C14 H14 120.6 . . ?
O3 C15 C12 113.1(13) . . ?
O3 C15 H15A 109.0 . . ?
O3 C15 H15B 109.0 . . ?
C12 C15 H15A 109.0 . . ?
C12 C15 H15B 109.0 . . ?
H15A C15 H15B 107.8 . . ?
O3 C16 H16A 110.5 . . ?
O3 C16 H16B 110.5 . . ?
H16A C16 H16B 108.7 . . ?
C17 C16 O3 106.3(13) . . ?
C17 C16 H16A 110.5 . . ?
C17 C16 H16B 110.5 . . ?
N3 C17 C16 112.3(12) . . ?
N3 C17 C18 123.4(11) . . ?
C18 C17 C16 124.2(12) . . ?
C17 C18 H18 122.1 . . ?
C17 C18 C19 115.8(12) . . ?
C19 C18 H18 122.1 . . ?
C18 C19 C32 114.7(12) . . ?
C20 C19 C18 120.1(12) . . ?
C20 C19 C32 125.1(12) . . ?
C19 C20 H20 120.8 . . ?
C19 C20 C21 118.4(12) . . ?
C21 C20 H20 120.8 . . ?
N3 C21 C20 123.7(13) . . ?
N3 C21 C22 112.8(12) . . ?
C20 C21 C22 123.4(11) . . ?
O4 C22 H22A 109.8 . . ?
O4 C22 H22B 109.8 . . ?
C21 C22 O4 109.5(10) . . ?
C21 C22 H22A 109.8 . . ?
C21 C22 H22B 109.8 . . ?
H22A C22 H22B 108.2 . . ?
O4 C23 H23A 109.9 . . ?
O4 C23 H23B 109.9 . . ?
O4 C23 C24 109.0(12) . . ?
H23A C23 H23B 108.3 . . ?
C24 C23 H23A 109.9 . . ?
C24 C23 H23B 109.9 . . ?
C25 C24 C23 121.2(15) . . ?
C25 C24 C29 118.6(17) . . ?
C29 C24 C23 119.9(17) . . ?
C24 C25 H25 118.2 . . ?
C24 C25 C26 123.7(17) . . ?
C26 C25 H25 118.2 . . ?
C25 C26 H26 120.2 . . ?
C25 C26 C27 119.5(15) . . ?
C27 C26 H26 120.2 . . ?
C26 C27 C30 124.2(12) . . ?
C28 C27 C26 117.0(12) . . ?
C28 C27 C30 118.5(12) . . ?
C27 C28 H28 121.7 . . ?
C27 C28 C29 116.7(14) . . ?
C29 C28 H28 121.7 . . ?
C24 C29 C28 124.3(18) . . ?
C24 C29 H29 117.9 . . ?
C28 C29 H29 117.9 . . ?
N1 C30 C27 117.3(12) . . ?
N1 C30 H30A 108.0 . . ?
N1 C30 H30B 108.0 . . ?
C27 C30 H30A 108.0 . . ?
C27 C30 H30B 108.0 . . ?
H30A C30 H30B 107.2 . . ?
O5 C31 N1 123.9(11) . . ?
O5 C31 C5 119.0(11) . . ?
N1 C31 C5 116.6(10) . . ?
C33 C32 C19 110.2(13) . . ?
C33 C32 C34 111.1(14) . . ?
C33 C32 C35 110.7(15) . . ?
C34 C32 C19 107.2(11) . . ?
C35 C32 C19 108.3(11) . . ?
C35 C32 C34 109.2(15) . . ?
C32 C33 H33A 109.5 . . ?
C32 C33 H33B 109.5 . . ?
C32 C33 H33C 109.5 . . ?
H33A C33 H33B 109.5 . . ?
H33A C33 H33C 109.5 . . ?
H33B C33 H33C 109.5 . . ?
C32 C34 H34A 109.5 . . ?
C32 C34 H34B 109.5 . . ?
C32 C34 H34C 109.5 . . ?
H34A C34 H34B 109.5 . . ?
H34A C34 H34C 109.5 . . ?
H34B C34 H34C 109.5 . . ?
C32 C35 H35A 109.5 . . ?
C32 C35 H35B 109.5 . . ?
C32 C35 H35C 109.5 . . ?
H35A C35 H35B 109.5 . . ?
H35A C35 H35C 109.5 . . ?
H35B C35 H35C 109.5 . . ?
O6 C40 C41 117.2(13) . . ?
C45 C40 O6 118.7(13) . . ?
C45 C40 C41 124.2(11) . . ?
C40 C41 H41 122.1 . . ?
C42 C41 C40 115.8(13) . . ?
C42 C41 H41 122.1 . . ?
C41 C42 C43 120.2(12) . . ?
C46 C42 C41 118.8(15) . . ?
C46 C42 C43 118.4(11) . . ?
C42 C43 H43 120.4 . . ?
C42 C43 C44 119.1(11) . . ?
C44 C43 H43 120.4 . . ?
C43 C44 C70 114.8(13) . . ?
C45 C44 C43 121.8(13) . . ?
C45 C44 C70 123.4(14) . . ?
C40 C45 C44 118.6(12) . . ?
C40 C45 H45 120.7 . . ?
C44 C45 H45 120.7 . . ?
O10 C46 N5 117.4(17) . . ?
O10 C46 C42 125.4(16) . . ?
N5 C46 C42 112.9(13) . . ?
N5 C47 H47A 109.8 . . ?
N5 C47 H47B 109.8 . . ?
N5 C47 C48 109.3(12) . . ?
H47A C47 H47B 108.3 . . ?
C48 C47 H47A 109.8 . . ?
C48 C47 H47B 109.8 . . ?
C49 C48 C47 117.7(17) . . ?
C49 C48 C53 128.3(19) . . ?
C53 C48 C47 113.3(15) . . ?
C48 C49 H49 122.4 . . ?
C48 C49 C50 115.2(18) . . ?
C50 C49 H49 122.4 . . ?
C49 C50 H50 119.9 . . ?
C51 C50 C49 120.2(16) . . ?
C51 C50 H50 119.9 . . ?
C50 C51 C54 120.6(18) . . ?
C52 C51 C50 119.1(16) . . ?
C52 C51 C54 120(2) . . ?
C51 C52 H52 119.5 . . ?
C51 C52 C53 121(2) . . ?
C53 C52 H52 119.5 . . ?
C48 C53 C52 115.6(17) . . ?
C48 C53 H53 122.2 . . ?
C52 C53 H53 122.2 . . ?
O9 C54 C51 113.8(13) . . ?
O9 C54 H54A 108.8 . . ?
O9 C54 H54B 108.8 . . ?
C51 C54 H54A 108.8 . . ?
C51 C54 H54B 108.8 . . ?
H54A C54 H54B 107.7 . . ?
O9 C55 H55A 108.7 . . ?
O9 C55 H55B 108.7 . . ?
O9 C55 C56 114.1(14) . . ?
H55A C55 H55B 107.6 . . ?
C56 C55 H55A 108.7 . . ?
C56 C55 H55B 108.7 . . ?
N6 C56 C55 116.3(12) . . ?
N6 C56 C57 122.3(14) . . ?
C57 C56 C55 121.4(14) . . ?
C56 C57 H57 120.6 . . ?
C58 C57 C56 118.9(14) . . ?
C58 C57 H57 120.6 . . ?
C57 C58 C59 115.7(13) . . ?
C57 C58 C71 122.3(14) . . ?
C59 C58 C71 121.9(15) . . ?
C58 C59 H59 118.9 . . ?
C60 C59 C58 122.3(14) . . ?
C60 C59 H59 118.9 . . ?
N6 C60 C59 121.8(14) . . ?
N6 C60 C61 117.0(13) . . ?
C59 C60 C61 121.1(14) . . ?
O8 C61 C60 111.8(12) . . ?
O8 C61 H61A 109.3 . . ?
O8 C61 H61B 109.3 . . ?
C60 C61 H61A 109.3 . . ?
C60 C61 H61B 109.3 . . ?
H61A C61 H61B 107.9 . . ?
O8 C62 H62A 109.9 . . ?
O8 C62 H62B 109.9 . . ?
O8 C62 C63 108.9(13) . . ?
H62A C62 H62B 108.3 . . ?
C63 C62 H62A 109.9 . . ?
C63 C62 H62B 109.9 . . ?
C64 C63 C62 123.4(18) . . ?
C64 C63 C68 116.8(15) . . ?
C68 C63 C62 119.5(18) . . ?
C63 C64 H64 117.9 . . ?
C65 C64 C63 124.3(19) . . ?
C65 C64 H64 117.9 . . ?
C64 C65 H65 120.8 . . ?
C66 C65 C64 118(2) . . ?
C66 C65 H65 120.8 . . ?
C65 C66 C67 120.2(19) . . ?
C65 C66 C69 121.5(16) . . ?
C67 C66 C69 118.1(15) . . ?
C66 C67 H67 117.2 . . ?
C66 C67 C68 125.5(18) . . ?
C68 C67 H67 117.2 . . ?
C63 C68 H68 122.6 . . ?
C67 C68 C63 114.7(17) . . ?
C67 C68 H68 122.6 . . ?
N4 C69 C66 113.5(14) . . ?
N4 C69 H69A 108.9 . . ?
N4 C69 H69B 108.9 . . ?
C66 C69 H69A 108.9 . . ?
C66 C69 H69B 108.9 . . ?
H69A C69 H69B 107.7 . . ?
O7 C70 N4 116.9(16) . . ?
O7 C70 C44 126.8(16) . . ?
N4 C70 C44 116.2(13) . . ?
C58 C71 C72 113.0(15) . . ?
C58 C71 C73 108.8(14) . . ?
C73 C71 C72 110.9(16) . . ?
C74 C71 C58 112.8(13) . . ?
C74 C71 C72 105.1(15) . . ?
C74 C71 C73 106.1(16) . . ?
C71 C72 H72A 109.5 . . ?
C71 C72 H72B 109.5 . . ?
C71 C72 H72C 109.5 . . ?
H72A C72 H72B 109.5 . . ?
H72A C72 H72C 109.5 . . ?
H72B C72 H72C 109.5 . . ?
C71 C73 H73A 109.5 . . ?
C71 C73 H73B 109.5 . . ?
C71 C73 H73C 109.5 . . ?
H73A C73 H73B 109.5 . . ?
H73A C73 H73C 109.5 . . ?
H73B C73 H73C 109.5 . . ?
C71 C74 H74A 109.5 . . ?
C71 C74 H74B 109.5 . . ?
C71 C74 H74C 109.5 . . ?
H74A C74 H74B 109.5 . . ?
H74A C74 H74C 109.5 . . ?
H74B C74 H74C 109.5 . . ?
O1 C36 H36A 109.0 . . ?
O1 C36 H36B 109.0 . . ?
O1 C36 C37 113(2) . . ?
H36A C36 H36B 107.8 . . ?
C37 C36 H36A 109.0 . . ?
C37 C36 H36B 109.0 . . ?
O02L C37 C36 119(2) . . ?
O02L C37 H37A 107.5 . . ?
O02L C37 H37B 107.5 . . ?
C36 C37 H37A 107.5 . . ?
C36 C37 H37B 107.5 . . ?
H37A C37 H37B 107.0 . . ?
O02L C38 H38A 109.4 . . ?
O02L C38 H38B 109.4 . . ?
O02L C38 C39 111.2(18) . . ?
H38A C38 H38B 108.0 . . ?
C39 C38 H38A 109.4 . . ?
C39 C38 H38B 109.4 . . ?
O6 C39 C38 100.4(17) . . ?
O6 C39 H39A 111.7 . . ?
O6 C39 H39B 111.7 . . ?
C38 C39 H39A 111.7 . . ?
C38 C39 H39B 111.7 . . ?
H39A C39 H39B 109.5 . . ?
O1 C02H H02A 109.5 . . ?
O1 C02H H02B 109.5 . . ?
O1 C02H C8A 110.7(19) . . ?
H02A C02H H02B 108.1 . . ?
C8A C02H H02A 109.5 . . ?
C8A C02H H02B 109.5 . . ?
O02L C8A C02H 110.1(19) . . ?
O02L C8A H8AA 109.6 . . ?
O02L C8A H8AB 109.6 . . ?
C02H C8A H8AA 109.6 . . ?
C02H C8A H8AB 109.6 . . ?
H8AA C8A H8AB 108.1 . . ?
O02L C75 H75A 110.1 . . ?
O02L C75 H75B 110.1 . . ?
O02L C75 C76 108(2) . . ?
H75A C75 H75B 108.4 . . ?
C76 C75 H75A 110.1 . . ?
C76 C75 H75B 110.1 . . ?
O6 C76 C75 113(3) . . ?
O6 C76 H76A 109.0 . . ?
O6 C76 H76B 109.0 . . ?
C75 C76 H76A 109.0 . . ?
C75 C76 H76B 109.0 . . ?
H76A C76 H76B 107.8 . . ?

loop_
_geom_bond_atom_site_label_1
_geom_bond_atom_site_label_2
_geom_bond_distance
_geom_bond_site_symmetry_2
_geom_bond_publ_flag
O1 C1 1.356(11) . ?
O1 C36 1.357(17) . ?
O1 C02H 1.369(16) . ?
O2 C7 1.247(14) . ?
O02L C37 1.372(17) . ?
O02L C38 1.384(16) . ?
O02L C8A 1.386(16) . ?
O02L C75 1.392(17) . ?
O3 C15 1.489(15) . ?
O3 C16 1.474(16) . ?
O4 C22 1.465(13) . ?
O4 C23 1.504(13) . ?
O5 C31 1.246(13) . ?
O6 C40 1.375(12) . ?
O6 C39 1.358(16) . ?
O6 C76 1.362(17) . ?
O7 C70 1.233(16) . ?
O8 C61 1.368(15) . ?
O8 C62 1.394(16) . ?
O9 C54 1.379(15) . ?
O9 C55 1.356(16) . ?
O10 C46 1.235(18) . ?
N1 H1 0.8800 . ?
N1 C30 1.422(17) . ?
N1 C31 1.314(15) . ?
N2 H2 0.8800 . ?
N2 C7 1.329(16) . ?
N2 C8 1.486(14) . ?
N3 C17 1.382(18) . ?
N3 C21 1.272(17) . ?
N4 H4 0.8800 . ?
N4 C69 1.43(2) . ?
N4 C70 1.35(2) . ?
N5 H5 0.8800 . ?
N5 C46 1.37(2) . ?
N5 C47 1.55(2) . ?
N6 C56 1.35(2) . ?
N6 C60 1.31(2) . ?
C1 C2 1.363(18) . ?
C1 C6 1.381(17) . ?
C2 H2A 0.9500 . ?
C2 C3 1.425(17) . ?
C3 C4 1.38(2) . ?
C3 C7 1.493(17) . ?
C4 H4A 0.9500 . ?
C4 C5 1.36(2) . ?
C5 C6 1.308(18) . ?
C5 C31 1.557(18) . ?
C6 H6 0.9500 . ?
C8 H8A 0.9900 . ?
C8 H8B 0.9900 . ?
C8 C9 1.517(15) . ?
C9 C10 1.378(19) . ?
C9 C14 1.40(2) . ?
C10 H10 0.9500 . ?
C10 C11 1.38(2) . ?
C11 H11 0.9500 . ?
C11 C12 1.36(2) . ?
C12 C13 1.33(2) . ?
C12 C15 1.52(2) . ?
C13 H13 0.9500 . ?
C13 C14 1.42(2) . ?
C14 H14 0.9500 . ?
C15 H15A 0.9900 . ?
C15 H15B 0.9900 . ?
C16 H16A 0.9900 . ?
C16 H16B 0.9900 . ?
C16 C17 1.456(18) . ?
C17 C18 1.393(18) . ?
C18 H18 0.9500 . ?
C18 C19 1.42(2) . ?
C19 C20 1.37(2) . ?
C19 C32 1.571(17) . ?
C20 H20 0.9500 . ?
C20 C21 1.413(18) . ?
C21 C22 1.465(18) . ?
C22 H22A 0.9900 . ?
C22 H22B 0.9900 . ?
C23 H23A 0.9900 . ?
C23 H23B 0.9900 . ?
C23 C24 1.51(2) . ?
C24 C25 1.29(3) . ?
C24 C29 1.33(3) . ?
C25 H25 0.9500 . ?
C25 C26 1.36(2) . ?
C26 H26 0.9500 . ?
C26 C27 1.428(18) . ?
C27 C28 1.403(18) . ?
C27 C30 1.485(17) . ?
C28 H28 0.9500 . ?
C28 C29 1.41(2) . ?
C29 H29 0.9500 . ?
C30 H30A 0.9900 . ?
C30 H30B 0.9900 . ?
C32 C33 1.49(2) . ?
C32 C34 1.55(2) . ?
C32 C35 1.55(2) . ?
C33 H33A 0.9800 . ?
C33 H33B 0.9800 . ?
C33 H33C 0.9800 . ?
C34 H34A 0.9800 . ?
C34 H34B 0.9800 . ?
C34 H34C 0.9800 . ?
C35 H35A 0.9800 . ?
C35 H35B 0.9800 . ?
C35 H35C 0.9800 . ?
C40 C41 1.48(2) . ?
C40 C45 1.347(19) . ?
C41 H41 0.9500 . ?
C41 C42 1.428(19) . ?
C42 C43 1.429(18) . ?
C42 C46 1.39(2) . ?
C43 H43 0.9500 . ?
C43 C44 1.433(19) . ?
C44 C45 1.392(19) . ?
C44 C70 1.44(2) . ?
C45 H45 0.9500 . ?
C47 H47A 0.9900 . ?
C47 H47B 0.9900 . ?
C47 C48 1.61(2) . ?
C48 C49 1.28(2) . ?
C48 C53 1.34(2) . ?
C49 H49 0.9500 . ?
C49 C50 1.46(3) . ?
C50 H50 0.9500 . ?
C50 C51 1.37(3) . ?
C51 C52 1.36(3) . ?
C51 C54 1.54(2) . ?
C52 H52 0.9500 . ?
C52 C53 1.41(2) . ?
C53 H53 0.9500 . ?
C54 H54A 0.9900 . ?
C54 H54B 0.9900 . ?
C55 H55A 0.9900 . ?
C55 H55B 0.9900 . ?
C55 C56 1.54(2) . ?
C56 C57 1.398(19) . ?
C57 H57 0.9500 . ?
C57 C58 1.38(2) . ?
C58 C59 1.40(2) . ?
C58 C71 1.51(2) . ?
C59 H59 0.9500 . ?
C59 C60 1.35(2) . ?
C60 C61 1.520(19) . ?
C61 H61A 0.9900 . ?
C61 H61B 0.9900 . ?
C62 H62A 0.9900 . ?
C62 H62B 0.9900 . ?
C62 C63 1.53(2) . ?
C63 C64 1.43(3) . ?
C63 C68 1.51(2) . ?
C64 H64 0.9500 . ?
C64 C65 1.39(2) . ?
C65 H65 0.9500 . ?
C65 C66 1.38(2) . ?
C66 C67 1.39(3) . ?
C66 C69 1.50(3) . ?
C67 H67 0.9500 . ?
C67 C68 1.40(3) . ?
C68 H68 0.9500 . ?
C69 H69A 0.9900 . ?
C69 H69B 0.9900 . ?
C71 C72 1.57(2) . ?
C71 C73 1.53(2) . ?
C71 C74 1.51(2) . ?
C72 H72A 0.9800 . ?
C72 H72B 0.9800 . ?
C72 H72C 0.9800 . ?
C73 H73A 0.9800 . ?
C73 H73B 0.9800 . ?
C73 H73C 0.9800 . ?
C74 H74A 0.9800 . ?
C74 H74B 0.9800 . ?
C74 H74C 0.9800 . ?
C36 H36A 0.9900 . ?
C36 H36B 0.9900 . ?
C36 C37 1.47(3) . ?
C37 H37A 0.9900 . ?
C37 H37B 0.9900 . ?
C38 H38A 0.9900 . ?
C38 H38B 0.9900 . ?
C38 C39 1.63(3) . ?
C39 H39A 0.9900 . ?
C39 H39B 0.9900 . ?
C02H H02A 0.9900 . ?
C02H H02B 0.9900 . ?
C02H C8A 1.48(3) . ?
C8A H8AA 0.9900 . ?
C8A H8AB 0.9900 . ?
C75 H75A 0.9900 . ?
C75 H75B 0.9900 . ?
C75 C76 1.51(5) . ?
C76 H76A 0.9900 . ?
C76 H76B 0.9900 . ?

loop_
_geom_torsion_atom_site_label_1
_geom_torsion_atom_site_label_2
_geom_torsion_atom_site_label_3
_geom_torsion_atom_site_label_4
_geom_torsion
_geom_torsion_site_symmetry_1
_geom_torsion_site_symmetry_2
_geom_torsion_site_symmetry_3
_geom_torsion_site_symmetry_4
_geom_torsion_publ_flag
O1 C1 C2 C3 179.5(10) . . . . ?
O1 C1 C6 C5 -174.3(11) . . . . ?
O1 C36 C37 O02L 42(4) . . . . ?
O1 C02H C8A O02L -65(3) . . . . ?
O02L C38 C39 O6 -71(2) . . . . ?
O02L C75 C76 O6 63(3) . . . . ?
O3 C16 C17 N3 162.1(11) . . . . ?
O3 C16 C17 C18 -21(2) . . . . ?
O4 C23 C24 C25 -73(2) . . . . ?
O4 C23 C24 C29 113.9(17) . . . . ?
O6 C40 C41 C42 -178.3(12) . . . . ?
O6 C40 C45 C44 -177.1(12) . . . . ?
O8 C62 C63 C64 -133(2) . . . . ?
O8 C62 C63 C68 54(3) . . . . ?
O9 C55 C56 N6 -161.6(15) . . . . ?
O9 C55 C56 C57 17(2) . . . . ?
N2 C8 C9 C10 67.2(16) . . . . ?
N2 C8 C9 C14 -114.7(14) . . . . ?
N3 C17 C18 C19 0(2) . . . . ?
N3 C21 C22 O4 -161.7(11) . . . . ?
N5 C47 C48 C49 83.5(19) . . . . ?
N5 C47 C48 C53 -105.2(16) . . . . ?
N6 C56 C57 C58 -7(2) . . . . ?
N6 C60 C61 O8 162.6(13) . . . . ?
C1 O1 C36 C37 -170.8(19) . . . . ?
C1 O1 C02H C8A -179.2(14) . . . . ?
C1 C2 C3 C4 -3.6(17) . . . . ?
C1 C2 C3 C7 177.4(11) . . . . ?
C2 C1 C6 C5 6.6(19) . . . . ?
C2 C3 C4 C5 4.1(19) . . . . ?
C2 C3 C7 O2 145.2(12) . . . . ?
C2 C3 C7 N2 -34.5(16) . . . . ?
C3 C4 C5 C6 1(2) . . . . ?
C3 C4 C5 C31 178.2(12) . . . . ?
C4 C3 C7 O2 -33.7(18) . . . . ?
C4 C3 C7 N2 146.6(12) . . . . ?
C4 C5 C6 C1 -6(2) . . . . ?
C4 C5 C31 O5 33.3(17) . . . . ?
C4 C5 C31 N1 -154.2(12) . . . . ?
C6 C1 C2 C3 -1.5(18) . . . . ?
C6 C5 C31 O5 -149.4(13) . . . . ?
C6 C5 C31 N1 23.1(18) . . . . ?
C7 N2 C8 C9 81.6(13) . . . . ?
C7 C3 C4 C5 -177.0(12) . . . . ?
C8 N2 C7 O2 5.0(18) . . . . ?
C8 N2 C7 C3 -175.3(10) . . . . ?
C8 C9 C10 C11 -178.0(15) . . . . ?
C8 C9 C14 C13 -176.7(13) . . . . ?
C9 C10 C11 C12 -8(3) . . . . ?
C10 C9 C14 C13 1(2) . . . . ?
C10 C11 C12 C13 8(3) . . . . ?
C10 C11 C12 C15 -176.0(16) . . . . ?
C11 C12 C13 C14 -2(3) . . . . ?
C11 C12 C15 O3 -110.3(17) . . . . ?
C12 C13 C14 C9 -2(2) . . . . ?
C13 C12 C15 O3 66(2) . . . . ?
C14 C9 C10 C11 4(2) . . . . ?
C15 O3 C16 C17 172.4(12) . . . . ?
C15 C12 C13 C14 -178.6(15) . . . . ?
C16 O3 C15 C12 66.7(17) . . . . ?
C16 C17 C18 C19 -176.2(15) . . . . ?
C17 N3 C21 C20 -1.8(19) . . . . ?
C17 N3 C21 C22 179.9(11) . . . . ?
C17 C18 C19 C20 0(2) . . . . ?
C17 C18 C19 C32 177.2(12) . . . . ?
C18 C19 C20 C21 -1(2) . . . . ?
C18 C19 C32 C33 -52.9(18) . . . . ?
C18 C19 C32 C34 68.1(16) . . . . ?
C18 C19 C32 C35 -174.2(16) . . . . ?
C19 C20 C21 N3 1.9(19) . . . . ?
C19 C20 C21 C22 -179.9(12) . . . . ?
C20 C19 C32 C33 123.8(16) . . . . ?
C20 C19 C32 C34 -115.1(16) . . . . ?
C20 C19 C32 C35 3(2) . . . . ?
C20 C21 C22 O4 20.0(17) . . . . ?
C21 N3 C17 C16 177.4(13) . . . . ?
C21 N3 C17 C18 1(2) . . . . ?
C22 O4 C23 C24 -56.3(17) . . . . ?
C23 O4 C22 C21 -174.9(12) . . . . ?
C23 C24 C25 C26 -177.4(15) . . . . ?
C23 C24 C29 C28 178.3(14) . . . . ?
C24 C25 C26 C27 2(3) . . . . ?
C25 C24 C29 C28 5(3) . . . . ?
C25 C26 C27 C28 -1(2) . . . . ?
C25 C26 C27 C30 -175.1(14) . . . . ?
C26 C27 C28 C29 2(2) . . . . ?
C26 C27 C30 N1 105.4(16) . . . . ?
C27 C28 C29 C24 -4(2) . . . . ?
C28 C27 C30 N1 -68.4(17) . . . . ?
C29 C24 C25 C26 -4(3) . . . . ?
C30 N1 C31 O5 -4.7(19) . . . . ?
C30 N1 C31 C5 -176.8(12) . . . . ?
C30 C27 C28 C29 176.2(13) . . . . ?
C31 N1 C30 C27 -79.1(16) . . . . ?
C31 C5 C6 C1 176.5(11) . . . . ?
C32 C19 C20 C21 -177.7(13) . . . . ?
C40 O6 C39 C38 179.9(13) . . . . ?
C40 O6 C76 C75 -179.2(17) . . . . ?
C40 C41 C42 C43 -5.7(18) . . . . ?
C40 C41 C42 C46 -167.0(14) . . . . ?
C41 C40 C45 C44 3(2) . . . . ?
C41 C42 C43 C44 5.8(19) . . . . ?
C41 C42 C46 O10 152(2) . . . . ?
C41 C42 C46 N5 -52(2) . . . . ?
C42 C43 C44 C45 -1(2) . . . . ?
C42 C43 C44 C70 177.3(13) . . . . ?
C43 C42 C46 O10 -10(3) . . . . ?
C43 C42 C46 N5 146.5(15) . . . . ?
C43 C44 C45 C40 -3(2) . . . . ?
C43 C44 C70 O7 32(2) . . . . ?
C43 C44 C70 N4 -145.8(13) . . . . ?
C45 C40 C41 C42 1(2) . . . . ?
C45 C44 C70 O7 -150.0(16) . . . . ?
C45 C44 C70 N4 33(2) . . . . ?
C46 N5 C47 C48 99.0(19) . . . . ?
C46 C42 C43 C44 167.1(15) . . . . ?
C47 N5 C46 O10 -14(3) . . . . ?
C47 N5 C46 C42 -172.1(14) . . . . ?
C47 C48 C49 C50 178.9(15) . . . . ?
C47 C48 C53 C52 -177.1(15) . . . . ?
C48 C49 C50 C51 -7(3) . . . . ?
C49 C48 C53 C52 -7(3) . . . . ?
C49 C50 C51 C52 3(3) . . . . ?
C49 C50 C51 C54 173.2(16) . . . . ?
C50 C51 C52 C53 0(3) . . . . ?
C50 C51 C54 O9 -65(2) . . . . ?
C51 C52 C53 C48 2(3) . . . . ?
C52 C51 C54 O9 105(2) . . . . ?
C53 C48 C49 C50 9(3) . . . . ?
C54 O9 C55 C56 -175.2(15) . . . . ?
C54 C51 C52 C53 -170.9(17) . . . . ?
C55 O9 C54 C51 -71(2) . . . . ?
C55 C56 C57 C58 173.8(14) . . . . ?
C56 N6 C60 C59 -3(2) . . . . ?
C56 N6 C60 C61 -179.3(13) . . . . ?
C56 C57 C58 C59 7.6(19) . . . . ?
C56 C57 C58 C71 -175.3(13) . . . . ?
C57 C58 C59 C60 -6(2) . . . . ?
C57 C58 C71 C72 11(2) . . . . ?
C57 C58 C71 C73 -113.0(19) . . . . ?
C57 C58 C71 C74 129.5(16) . . . . ?
C58 C59 C60 N6 4(2) . . . . ?
C58 C59 C60 C61 180.0(13) . . . . ?
C59 C58 C71 C72 -172.5(14) . . . . ?
C59 C58 C71 C73 64(2) . . . . ?
C59 C58 C71 C74 -54(2) . . . . ?
C59 C60 C61 O8 -13(2) . . . . ?
C60 N6 C56 C55 -176.1(14) . . . . ?
C60 N6 C56 C57 5(2) . . . . ?
C61 O8 C62 C63 68(2) . . . . ?
C62 O8 C61 C60 171.2(13) . . . . ?
C62 C63 C64 C65 -174.5(19) . . . . ?
C62 C63 C68 C67 176.1(17) . . . . ?
C63 C64 C65 C66 0(3) . . . . ?
C64 C63 C68 C67 2(3) . . . . ?
C64 C65 C66 C67 -1(3) . . . . ?
C64 C65 C66 C69 -176.1(18) . . . . ?
C65 C66 C67 C68 3(3) . . . . ?
C65 C66 C69 N4 115.8(19) . . . . ?
C66 C67 C68 C63 -3(3) . . . . ?
C67 C66 C69 N4 -60(2) . . . . ?
C68 C63 C64 C65 -1(3) . . . . ?
C69 N4 C70 O7 -5(2) . . . . ?
C69 N4 C70 C44 172.5(15) . . . . ?
C69 C66 C67 C68 178.0(18) . . . . ?
C70 N4 C69 C66 -79(2) . . . . ?
C70 C44 C45 C40 178.3(14) . . . . ?
C71 C58 C59 C60 176.7(14) . . . . ?
C36 O1 C1 C2 173(2) . . . . ?
C36 O1 C1 C6 -6(2) . . . . ?
C37 O02L C38 C39 122(7) . . . . ?
C38 O02L C37 C36 80(9) . . . . ?
C39 O6 C40 C41 13(2) . . . . ?
C39 O6 C40 C45 -166.3(16) . . . . ?
C02H O1 C1 C2 -7(2) . . . . ?
C02H O1 C1 C6 174.4(16) . . . . ?
C76 O6 C40 C41 180(2) . . . . ?
C76 O6 C40 C45 0(3) . . . . ?

loop_
_twin_individual_id
_twin_individual_mass_fraction_refined
_oxdiff_twin_reflns_isolated
_oxdiff_twin_reflns_overlapped
_twin_individual_twin_lattice_type
_twin_individual_twin_matrix_11
_twin_individual_twin_matrix_12
_twin_individual_twin_matrix_13
_twin_individual_twin_matrix_21
_twin_individual_twin_matrix_22
_twin_individual_twin_matrix_23
_twin_individual_twin_matrix_31
_twin_individual_twin_matrix_32
_twin_individual_twin_matrix_33
1 0.549(3) 2551 21467 ref 1.0000 0.0000 0.0000 0.0000 1.0000 0.0000 0.0000 0.0000 1.0000
2 0.451(3) 2520 21467 nmt 0.9999 0.0015 0.3947 0.0000 -1.0001 -0.0001 0.0001 -0.0001 -1.0004
